data_4340845
loop_
_publ_author_name
'Liu, Hsin-Kuan'
'Ramachandran, Eswaran'
'Chen, Yi-Hsin'
'Chang, Wen-Jung'
'Lii, Kwang-Hwa'

_publ_section_title
;
 High-temperature, high-pressure hydrothermal synthesis, characterization,
 and structural relationships of layered uranyl arsenates.
;
_journal_issue 17
_journal_name_full 'Inorganic chemistry'
_journal_page_first 9065
_journal_page_last 9072
_journal_paper_doi 10.1021/ic501091g
_journal_volume 53
_journal_year 2014
_chemical_formula_sum 'As8 H4 Na14 O44 U5'
_chemical_formula_weight 2819.40
_chemical_name_systematic
; 
 ? 
;
_space_group_IT_number 2
_symmetry_cell_setting triclinic
_symmetry_space_group_name_Hall '-P 1'
_symmetry_space_group_name_H-M 'P -1'
_atom_sites_solution_hydrogens geom
_atom_sites_solution_primary direct
_atom_sites_solution_secondary difmap
_audit_creation_method SHELXL-97
_cell_angle_alpha 64.175(2)
_cell_angle_beta 89.092(2)
_cell_angle_gamma 85.548(2)
_cell_formula_units_Z 1
_cell_length_a 7.0005(3)
_cell_length_b 12.1324(4)
_cell_length_c 13.7428(5)
_cell_measurement_temperature 296(2)
_cell_volume 1047.26(7)
_computing_molecular_graphics Diamond
_computing_structure_refinement 'SHELXL-97 (Sheldrick, 1997)'
_computing_structure_solution 'SHELXS-97 (Sheldrick, 1990)'
_diffrn_ambient_temperature 296(2)
_diffrn_measured_fraction_theta_full 0.992
_diffrn_measured_fraction_theta_max 0.992
_diffrn_measurement_device_type 'CCD area detector'
_diffrn_measurement_method 'phi and omega scans'
_diffrn_radiation_monochromator graphite
_diffrn_radiation_source 'fine-focus sealed tube'
_diffrn_radiation_type MoK\a
_diffrn_radiation_wavelength 0.71073
_diffrn_reflns_av_R_equivalents 0.0279
_diffrn_reflns_av_sigmaI/netI 0.0249
_diffrn_reflns_limit_h_max 9
_diffrn_reflns_limit_h_min -8
_diffrn_reflns_limit_k_max 16
_diffrn_reflns_limit_k_min -16
_diffrn_reflns_limit_l_max 18
_diffrn_reflns_limit_l_min -17
_diffrn_reflns_number 24694
_diffrn_reflns_theta_full 28.44
_diffrn_reflns_theta_max 28.44
_diffrn_reflns_theta_min 1.65
_exptl_absorpt_coefficient_mu 25.812
_exptl_absorpt_correction_T_max 0.746
_exptl_absorpt_correction_T_min 0.434
_exptl_absorpt_correction_type empirical
_exptl_absorpt_process_details 'SADABS program'
_exptl_crystal_colour 'greenish yellow'
_exptl_crystal_density_diffrn 4.470
_exptl_crystal_density_meas ?
_exptl_crystal_density_method 'not measured'
_exptl_crystal_description bladed
_exptl_crystal_F_000 1234
_exptl_crystal_size_max 0.15
_exptl_crystal_size_mid 0.04
_exptl_crystal_size_min 0.04
_refine_diff_density_max 0.833
_refine_diff_density_min -0.937
_refine_diff_density_rms 0.183
_refine_ls_extinction_coef 0.00033(2)
_refine_ls_extinction_expression Fc^*^=kFc[1+0.001xFc^2^\l^3^/sin(2\q)]^-1/4^
_refine_ls_extinction_method SHELXL
_refine_ls_goodness_of_fit_ref 1.061
_refine_ls_hydrogen_treatment mixed
_refine_ls_matrix_type full
_refine_ls_number_parameters 329
_refine_ls_number_reflns 5251
_refine_ls_number_restraints 0
_refine_ls_restrained_S_all 1.061
_refine_ls_R_factor_all 0.0228
_refine_ls_R_factor_gt 0.0185
_refine_ls_shift/su_max 0.004
_refine_ls_shift/su_mean 0.000
_refine_ls_structure_factor_coef Fsqd
_refine_ls_weighting_details 'calc w=1/[\s^2^(Fo^2^)+(0.0033P)^2^+4.6010P] where P=(Fo^2^+2Fc^2^)/3'
_refine_ls_weighting_scheme calc
_refine_ls_wR_factor_gt 0.0341
_refine_ls_wR_factor_ref 0.0351
_reflns_number_gt 4793
_reflns_number_total 5251
_reflns_threshold_expression >2sigma(I)
_cod_data_source_file ic501091g_si_002.cif
_cod_data_source_block hk332
_cod_depositor_comments
;Adding full bibliography for 4340845--4340849.cif.

The following automatic conversions were performed:

'_exptl_crystal_density_meas' value 'not measured' was changed to '?'
- the value is perceived as not measured.

Automatic conversion script
Id: cif_fix_values 3008 2015-01-20 13:52:24Z robertas 
;
_cod_original_sg_symbol_H-M P-1
_cod_database_code 4340845

loop_
_symmetry_equiv_pos_as_xyz
'x, y, z'
'-x, -y, -z'

loop_
_atom_site_label
_atom_site_type_symbol
_atom_site_fract_x
_atom_site_fract_y
_atom_site_fract_z
_atom_site_U_iso_or_equiv
_atom_site_adp_type
_atom_site_occupancy
_atom_site_symmetry_multiplicity
_atom_site_calc_flag
_atom_site_refinement_flags
Na1 Na 0.5089(4) 0.4842(2) 0.26651(17) 0.0432(6) Uani 1 1 d .
Na2 Na 0.2662(2) 0.81513(17) -0.00179(14) 0.0190(4) Uani 1 1 d .
Na3 Na 0.5000 0.5000 0.5000 0.0253(6) Uani 1 2 d S
Na4 Na 0.7592(3) 0.83418(18) 0.62993(15) 0.0216(4) Uani 1 1 d .
Na5 Na 1.0229(3) 0.51865(18) 0.37176(16) 0.0292(5) Uani 1 1 d .
Na6 Na 0.4949(3) 0.98870(18) 0.23634(19) 0.0307(5) Uani 1 1 d .
Na7 Na 0.9867(3) 0.99633(18) 0.2646(2) 0.0380(6) Uani 1 1 d .
Na8 Na 0.9955(7) 0.5329(4) 0.0774(4) 0.0468(13) Uani 0.50 1 d P
U1 U 0.77927(2) 0.800781(14) 0.136989(12) 0.00793(4) Uani 1 1 d .
U2 U 0.26336(2) 0.790975(14) 0.513134(12) 0.00815(4) Uani 1 1 d .
U3 U 0.5000 0.5000 0.0000 0.00980(5) Uani 1 2 d S
As1 As 0.76541(6) 0.77347(4) -0.08214(3) 0.00892(8) Uani 1 1 d .
As2 As 0.28487(6) 0.75641(4) 0.75735(3) 0.00958(9) Uani 1 1 d .
As3 As 0.28974(6) 0.75300(4) 0.25737(3) 0.00805(8) Uani 1 1 d .
As4 As 0.78127(6) 0.75352(4) 0.42586(3) 0.01110(9) Uani 1 1 d .
O1 O 0.7744(4) 0.8716(3) -0.2112(2) 0.0149(6) Uani 1 1 d .
O2 O 0.9566(4) 0.7592(3) -0.0037(2) 0.0157(7) Uani 1 1 d .
O3 O 0.5939(4) 0.8171(3) -0.0159(2) 0.0153(6) Uani 1 1 d .
O4 O 0.7306(4) 0.6306(3) -0.0716(2) 0.0162(7) Uani 1 1 d .
O5 O 0.2858(4) 0.8640(3) 0.8003(2) 0.0161(7) Uani 1 1 d .
O6 O 0.4613(4) 0.7545(3) 0.6725(2) 0.0191(7) Uani 1 1 d .
O7 O 0.0940(4) 0.7734(3) 0.6763(2) 0.0145(6) Uani 1 1 d .
O8 O 0.2946(5) 0.6122(3) 0.8601(3) 0.0249(8) Uani 1 1 d .
O9 O 0.3470(5) 0.6050(3) 0.3329(2) 0.0183(7) Uani 1 1 d .
O10 O 0.0989(4) 0.7703(3) 0.1782(3) 0.0235(8) Uani 1 1 d .
O11 O 0.4611(4) 0.8279(3) 0.1729(2) 0.0156(6) Uani 1 1 d .
O12 O 0.2385(4) 0.8309(3) 0.3322(2) 0.0146(6) Uani 1 1 d .
O13 O 0.8212(6) 0.6062(3) 0.4624(3) 0.0346(9) Uani 1 1 d .
O14 O 0.9384(4) 0.8096(3) 0.4813(2) 0.0180(7) Uani 1 1 d .
O15 O 0.7836(4) 0.8386(3) 0.2906(2) 0.0161(7) Uani 1 1 d .
O16 O 0.5696(5) 0.7902(5) 0.4662(3) 0.0494(13) Uani 1 1 d .
O17 O 0.7953(5) 0.9627(3) 0.0694(2) 0.0186(7) Uani 1 1 d .
O18 O 0.7654(4) 0.6371(3) 0.2097(2) 0.0178(7) Uani 1 1 d .
O19 O 0.2544(5) 0.9537(3) 0.4657(3) 0.0271(8) Uani 1 1 d .
O20 O 0.2728(5) 0.6260(3) 0.5651(2) 0.0196(7) Uani 1 1 d .
O21 O 0.3987(4) 0.5778(3) 0.0767(3) 0.0187(7) Uani 1 1 d .
O1W O 1.1221(5) 0.4193(4) 0.2572(3) 0.0379(10) Uani 1 1 d .
H1WA H 1.2609 0.4118 0.2553 0.046 Uiso 1 1 calc R
H1WB H 1.0782 0.3373 0.2875 0.046 Uiso 1 1 calc R

loop_
_atom_site_aniso_label
_atom_site_aniso_U_11
_atom_site_aniso_U_22
_atom_site_aniso_U_33
_atom_site_aniso_U_23
_atom_site_aniso_U_13
_atom_site_aniso_U_12
Na1 0.0744(18) 0.0316(13) 0.0240(12) -0.0170(10) -0.0155(11) 0.0281(12)
Na2 0.0134(9) 0.0219(10) 0.0209(10) -0.0088(8) 0.0024(7) -0.0015(7)
Na3 0.0364(17) 0.0204(14) 0.0171(14) -0.0077(12) -0.0075(12) 0.0079(12)
Na4 0.0167(9) 0.0256(11) 0.0262(10) -0.0147(9) 0.0053(8) -0.0034(8)
Na5 0.0382(12) 0.0231(11) 0.0241(11) -0.0075(9) -0.0038(9) -0.0054(9)
Na6 0.0162(10) 0.0194(10) 0.0589(15) -0.0193(10) 0.0008(9) -0.0015(8)
Na7 0.0137(10) 0.0165(11) 0.0702(17) -0.0061(11) -0.0011(10) -0.0016(8)
Na8 0.037(3) 0.027(3) 0.059(3) -0.003(2) -0.015(2) 0.004(2)
U1 0.00706(7) 0.00949(8) 0.00809(7) -0.00460(6) 0.00000(5) -0.00069(6)
U2 0.00723(7) 0.01022(8) 0.00741(7) -0.00419(6) 0.00015(5) -0.00092(6)
U3 0.01179(11) 0.00855(11) 0.00854(10) -0.00313(8) 0.00026(8) -0.00148(8)
As1 0.0100(2) 0.0103(2) 0.00753(19) -0.00463(16) 0.00074(15) -0.00251(16)
As2 0.0113(2) 0.0102(2) 0.00772(19) -0.00443(16) -0.00198(15) 0.00066(16)
As3 0.00664(19) 0.0110(2) 0.00747(19) -0.00491(16) 0.00025(15) -0.00084(15)
As4 0.0084(2) 0.0175(2) 0.0081(2) -0.00590(17) 0.00040(15) -0.00343(17)
O1 0.0180(16) 0.0135(16) 0.0115(15) -0.0035(13) 0.0014(12) -0.0041(12)
O2 0.0103(15) 0.0259(18) 0.0132(15) -0.0109(14) 0.0002(12) -0.0005(13)
O3 0.0092(15) 0.0264(18) 0.0148(15) -0.0137(14) -0.0034(12) 0.0020(13)
O4 0.0203(17) 0.0105(15) 0.0186(16) -0.0062(13) 0.0032(13) -0.0073(13)
O5 0.0220(17) 0.0130(16) 0.0181(16) -0.0110(13) -0.0009(13) -0.0030(13)
O6 0.0111(15) 0.034(2) 0.0186(17) -0.0175(15) 0.0020(13) -0.0019(14)
O7 0.0106(15) 0.0231(17) 0.0101(14) -0.0082(13) -0.0037(11) 0.0030(13)
O8 0.032(2) 0.0154(17) 0.0192(17) -0.0002(14) -0.0125(15) -0.0013(15)
O9 0.0261(18) 0.0119(16) 0.0155(16) -0.0052(13) -0.0011(13) 0.0018(13)
O10 0.0100(16) 0.042(2) 0.0275(19) -0.0238(17) -0.0057(13) 0.0010(15)
O11 0.0117(15) 0.0171(16) 0.0169(16) -0.0063(13) 0.0042(12) -0.0028(12)
O12 0.0207(16) 0.0139(16) 0.0096(14) -0.0063(12) -0.0018(12) 0.0031(13)
O13 0.065(3) 0.0158(18) 0.0189(18) -0.0029(15) -0.0092(18) -0.0077(18)
O14 0.0111(15) 0.0317(19) 0.0191(16) -0.0183(15) -0.0039(12) -0.0009(13)
O15 0.0222(17) 0.0168(16) 0.0084(14) -0.0047(13) -0.0024(12) -0.0013(13)
O16 0.0094(18) 0.116(4) 0.040(2) -0.049(3) 0.0084(16) -0.007(2)
O17 0.0224(17) 0.0128(16) 0.0176(16) -0.0040(13) 0.0005(13) -0.0011(13)
O18 0.0200(17) 0.0138(16) 0.0180(16) -0.0051(13) 0.0001(13) -0.0039(13)
O19 0.046(2) 0.0166(18) 0.0207(18) -0.0086(15) 0.0033(16) -0.0093(16)
O20 0.0305(19) 0.0137(16) 0.0144(16) -0.0065(13) -0.0038(13) 0.0021(14)
O21 0.0205(17) 0.0199(17) 0.0198(17) -0.0121(14) 0.0054(13) -0.0050(14)
O1W 0.030(2) 0.046(3) 0.033(2) -0.0106(19) 0.0050(17) -0.0163(19)

loop_
_atom_type_symbol
_atom_type_description
_atom_type_scat_dispersion_real
_atom_type_scat_dispersion_imag
_atom_type_scat_source
O O 0.0106 0.0060 'International Tables Vol C Tables 4.2.6.8 and 6.1.1.4'
Na Na 0.0362 0.0249 'International Tables Vol C Tables 4.2.6.8 and 6.1.1.4'
As As 0.0499 2.0058 'International Tables Vol C Tables 4.2.6.8 and 6.1.1.4'
U U -9.6767 9.6646 'International Tables Vol C Tables 4.2.6.8 and 6.1.1.4'
H H 0.0000 0.0000 'International Tables Vol C Tables 4.2.6.8 and 6.1.1.4'

loop_
_geom_angle_atom_site_label_1
_geom_angle_atom_site_label_2
_geom_angle_atom_site_label_3
_geom_angle
_geom_angle_site_symmetry_1
_geom_angle_site_symmetry_3
O9 Na1 O21 102.53(13) . .
O9 Na1 O18 87.14(13) . .
O21 Na1 O18 87.75(13) . .
O9 Na1 O20 93.57(13) . 2_666
O21 Na1 O20 160.69(15) . 2_666
O18 Na1 O20 82.41(13) . 2_666
O9 Na1 O6 132.93(15) . 2_666
O21 Na1 O6 105.74(12) . 2_666
O18 Na1 O6 130.37(13) . 2_666
O20 Na1 O6 69.32(11) 2_666 2_666
O9 Na1 O8 166.34(14) . 2_666
O21 Na1 O8 66.06(11) . 2_666
O18 Na1 O8 84.99(12) . 2_666
O20 Na1 O8 96.43(12) 2_666 2_666
O6 Na1 O8 59.91(10) 2_666 2_666
O9 Na1 O1W 80.10(14) . 1_455
O21 Na1 O1W 71.29(12) . 1_455
O18 Na1 O1W 152.19(14) . 1_455
O20 Na1 O1W 122.71(14) 2_666 1_455
O6 Na1 O1W 74.47(13) 2_666 1_455
O8 Na1 O1W 102.05(13) 2_666 1_455
O9 Na1 Na3 44.58(9) . .
O21 Na1 Na3 146.96(11) . .
O18 Na1 Na3 87.45(9) . .
O20 Na1 Na3 49.39(8) 2_666 .
O6 Na1 Na3 102.18(9) 2_666 .
O8 Na1 Na3 145.73(10) 2_666 .
O1W Na1 Na3 100.12(10) 1_455 .
O9 Na1 As2 162.59(13) . 2_666
O21 Na1 As2 91.21(9) . 2_666
O18 Na1 As2 104.24(11) . 2_666
O20 Na1 As2 75.29(9) 2_666 2_666
O6 Na1 As2 30.57(7) 2_666 2_666
O8 Na1 As2 31.02(7) 2_666 2_666
O1W Na1 As2 94.53(11) 1_455 2_666
Na3 Na1 As2 121.62(6) . 2_666
O9 Na1 As3 24.00(8) . .
O21 Na1 As3 81.99(9) . .
O18 Na1 As3 73.93(9) . .
O20 Na1 As3 110.88(10) 2_666 .
O6 Na1 As3 153.84(12) 2_666 .
O8 Na1 As3 142.35(10) 2_666 .
O1W Na1 As3 84.93(10) 1_455 .
Na3 Na1 As3 65.29(4) . .
As2 Na1 As3 172.99(7) 2_666 .
O9 Na1 U3 129.90(11) . .
O21 Na1 U3 27.38(8) . .
O18 Na1 U3 90.05(10) . .
O20 Na1 U3 135.54(10) 2_666 .
O6 Na1 U3 83.55(8) 2_666 .
O8 Na1 U3 39.15(7) 2_666 .
O1W Na1 U3 79.71(9) 1_455 .
Na3 Na1 U3 174.04(7) . .
As2 Na1 U3 64.26(4) 2_666 .
As3 Na1 U3 108.81(6) . .
O9 Na1 U2 110.36(10) . 2_666
O21 Na1 U2 145.33(10) . 2_666
O18 Na1 U2 104.19(10) . 2_666
O20 Na1 U2 27.12(7) 2_666 2_666
O6 Na1 U2 42.33(7) 2_666 2_666
O8 Na1 U2 82.44(8) 2_666 2_666
O1W Na1 U2 103.40(11) 1_455 2_666
Na3 Na1 U2 67.15(4) . 2_666
As2 Na1 U2 54.49(3) 2_666 2_666
As3 Na1 U2 132.44(6) . 2_666
U3 Na1 U2 118.75(6) . 2_666
O3 Na2 O2 160.66(14) . 1_455
O3 Na2 O17 95.44(13) . 2_675
O2 Na2 O17 100.42(13) 1_455 2_675
O3 Na2 O5 82.25(11) . 1_554
O2 Na2 O5 88.47(12) 1_455 1_554
O17 Na2 O5 83.86(11) 2_675 1_554
O3 Na2 O10 121.73(12) . .
O2 Na2 O10 68.55(11) 1_455 .
O17 Na2 O10 93.32(12) 2_675 .
O5 Na2 O10 156.02(12) 1_554 .
O3 Na2 O21 74.73(12) . .
O2 Na2 O21 89.74(12) 1_455 .
O17 Na2 O21 169.81(13) 2_675 .
O5 Na2 O21 97.20(11) 1_554 .
O10 Na2 O21 89.75(12) . .
O3 Na2 O11 64.76(10) . .
O2 Na2 O11 127.36(11) 1_455 .
O17 Na2 O11 85.04(11) 2_675 .
O5 Na2 O11 143.89(11) 1_554 .
O10 Na2 O11 58.84(10) . .
O21 Na2 O11 88.25(10) . .
O3 Na2 As3 91.76(9) . .
O2 Na2 As3 97.38(9) 1_455 .
O17 Na2 As3 96.34(9) 2_675 .
O5 Na2 As3 173.99(10) 1_554 .
O10 Na2 As3 29.98(7) . .
O21 Na2 As3 81.54(8) . .
O11 Na2 As3 30.50(6) . .
O3 Na2 Na6 55.83(9) . 2_675
O2 Na2 Na6 123.93(10) 1_455 2_675
O17 Na2 Na6 60.96(9) 2_675 2_675
O5 Na2 Na6 40.84(8) 1_554 2_675
O10 Na2 Na6 151.89(11) . 2_675
O21 Na2 Na6 113.70(9) . 2_675
O11 Na2 Na6 104.60(8) . 2_675
As3 Na2 Na6 134.46(7) . 2_675
O3 Na2 Na7 112.44(10) . 2_675
O2 Na2 Na7 67.85(9) 1_455 2_675
O17 Na2 Na7 58.63(9) 2_675 2_675
O5 Na2 Na7 38.75(8) 1_554 2_675
O10 Na2 Na7 120.98(10) . 2_675
O21 Na2 Na7 127.26(10) . 2_675
O11 Na2 Na7 143.56(9) . 2_675
As3 Na2 Na7 145.49(7) . 2_675
Na6 Na2 Na7 57.27(5) 2_675 2_675
O3 Na2 Na8 124.49(13) . 1_455
O2 Na2 Na8 39.50(11) 1_455 1_455
O17 Na2 Na8 139.76(12) 2_675 1_455
O5 Na2 Na8 95.75(12) 1_554 1_455
O10 Na2 Na8 71.19(12) . 1_455
O21 Na2 Na8 50.35(10) . 1_455
O11 Na2 Na8 114.47(11) . 1_455
As3 Na2 Na8 87.98(9) . 1_455
Na6 Na2 Na8 135.60(11) 2_675 1_455
Na7 Na2 Na8 97.08(9) 2_675 1_455
O3 Na2 U1 156.14(10) . 1_455
O2 Na2 U1 38.30(8) 1_455 1_455
O17 Na2 U1 84.73(9) 2_675 1_455
O5 Na2 U1 121.37(9) 1_554 1_455
O10 Na2 U1 34.75(7) . 1_455
O21 Na2 U1 103.14(8) . 1_455
O11 Na2 U1 91.56(7) . 1_455
As3 Na2 U1 64.59(3) . 1_455
Na6 Na2 U1 139.82(6) 2_675 1_455
Na7 Na2 U1 88.06(5) 2_675 1_455
Na8 Na2 U1 61.12(8) 1_455 1_455
O9 Na3 O9 180.000(1) . 2_666
O9 Na3 O20 93.13(10) . 2_666
O9 Na3 O20 86.87(10) 2_666 2_666
O9 Na3 O20 86.87(10) . .
O9 Na3 O20 93.13(10) 2_666 .
O20 Na3 O20 180.000(1) 2_666 .
O9 Na3 O13 79.39(11) . 2_666
O9 Na3 O13 100.61(11) 2_666 2_666
O20 Na3 O13 105.41(11) 2_666 2_666
O20 Na3 O13 74.59(11) . 2_666
O9 Na3 O13 100.61(11) . .
O9 Na3 O13 79.39(11) 2_666 .
O20 Na3 O13 74.59(11) 2_666 .
O20 Na3 O13 105.41(11) . .
O13 Na3 O13 180.00(18) 2_666 .
O9 Na3 Na1 43.41(8) . .
O9 Na3 Na1 136.59(8) 2_666 .
O20 Na3 Na1 50.11(8) 2_666 .
O20 Na3 Na1 129.89(8) . .
O13 Na3 Na1 87.70(9) 2_666 .
O13 Na3 Na1 92.30(9) . .
O9 Na3 Na1 136.59(8) . 2_666
O9 Na3 Na1 43.41(8) 2_666 2_666
O20 Na3 Na1 129.89(8) 2_666 2_666
O20 Na3 Na1 50.11(8) . 2_666
O13 Na3 Na1 92.30(9) 2_666 2_666
O13 Na3 Na1 87.70(9) . 2_666
Na1 Na3 Na1 180.000(5) . 2_666
O9 Na3 As4 87.27(8) . .
O9 Na3 As4 92.73(8) 2_666 .
O20 Na3 As4 96.94(7) 2_666 .
O20 Na3 As4 83.06(7) . .
O13 Na3 As4 154.44(8) 2_666 .
O13 Na3 As4 25.56(8) . .
Na1 Na3 As4 97.51(5) . .
Na1 Na3 As4 82.49(5) 2_666 .
O9 Na3 As4 92.73(8) . 2_666
O9 Na3 As4 87.27(8) 2_666 2_666
O20 Na3 As4 83.06(7) 2_666 2_666
O20 Na3 As4 96.94(7) . 2_666
O13 Na3 As4 25.56(8) 2_666 2_666
O13 Na3 As4 154.44(8) . 2_666
Na1 Na3 As4 82.49(5) . 2_666
Na1 Na3 As4 97.51(5) 2_666 2_666
As4 Na3 As4 180.0 . 2_666
O9 Na3 Na5 41.35(9) . 1_455
O9 Na3 Na5 138.65(9) 2_666 1_455
O20 Na3 Na5 105.68(8) 2_666 1_455
O20 Na3 Na5 74.32(8) . 1_455
O13 Na3 Na5 38.29(8) 2_666 1_455
O13 Na3 Na5 141.71(8) . 1_455
Na1 Na3 Na5 63.80(6) . 1_455
Na1 Na3 Na5 116.20(6) 2_666 1_455
As4 Na3 Na5 123.47(3) . 1_455
As4 Na3 Na5 56.53(3) 2_666 1_455
O9 Na3 Na5 138.65(9) . 2_766
O9 Na3 Na5 41.35(9) 2_666 2_766
O20 Na3 Na5 74.32(8) 2_666 2_766
O20 Na3 Na5 105.68(8) . 2_766
O13 Na3 Na5 141.71(8) 2_666 2_766
O13 Na3 Na5 38.29(8) . 2_766
Na1 Na3 Na5 116.20(6) . 2_766
Na1 Na3 Na5 63.80(6) 2_666 2_766
As4 Na3 Na5 56.53(3) . 2_766
As4 Na3 Na5 123.47(3) 2_666 2_766
Na5 Na3 Na5 180.0 1_455 2_766
O19 Na4 O6 114.25(15) 2_676 .
O19 Na4 O7 104.48(14) 2_676 1_655
O6 Na4 O7 140.31(14) . 1_655
O19 Na4 O1 84.99(12) 2_676 1_556
O6 Na4 O1 93.45(12) . 1_556
O7 Na4 O1 81.23(11) 1_655 1_556
O19 Na4 O14 90.92(13) 2_676 .
O6 Na4 O14 117.80(13) . .
O7 Na4 O14 68.13(11) 1_655 .
O1 Na4 O14 147.02(13) 1_556 .
O19 Na4 O1W 165.38(14) 2_676 2_766
O6 Na4 O1W 80.37(12) . 2_766
O7 Na4 O1W 61.05(11) 1_655 2_766
O1 Na4 O1W 94.21(12) 1_556 2_766
O14 Na4 O1W 81.80(12) . 2_766
O19 Na4 O16 96.32(15) 2_676 .
O6 Na4 O16 63.24(11) . .
O7 Na4 O16 122.03(12) 1_655 .
O1 Na4 O16 155.07(12) 1_556 .
O14 Na4 O16 57.90(10) . .
O1W Na4 O16 90.55(14) 2_766 .
O19 Na4 As4 100.34(10) 2_676 .
O6 Na4 As4 88.86(9) . .
O7 Na4 As4 92.60(9) 1_655 .
O1 Na4 As4 172.74(10) 1_556 .
O14 Na4 As4 29.20(7) . .
O1W Na4 As4 79.38(9) 2_766 .
O16 Na4 As4 29.93(7) . .
O19 Na4 Na7 61.37(10) 2_676 2_776
O6 Na4 Na7 130.87(11) . 2_776
O7 Na4 Na7 62.10(9) 1_655 2_776
O1 Na4 Na7 39.44(8) 1_556 2_776
O14 Na4 Na7 111.28(10) . 2_776
O1W Na4 Na7 109.50(10) 2_766 2_776
O16 Na4 Na7 156.34(13) . 2_776
As4 Na4 Na7 139.78(7) . 2_776
O19 Na4 Na6 64.08(10) 2_676 2_676
O6 Na4 Na6 75.37(9) . 2_676
O7 Na4 Na6 116.65(10) 1_655 2_676
O1 Na4 Na6 38.11(8) 1_556 2_676
O14 Na4 Na6 154.99(11) . 2_676
O1W Na4 Na6 122.63(10) 2_766 2_676
O16 Na4 Na6 121.14(10) . 2_676
As4 Na4 Na6 148.99(7) . 2_676
Na7 Na4 Na6 58.53(5) 2_776 2_676
O19 Na4 U2 92.75(11) 2_676 1_655
O6 Na4 U2 143.16(10) . 1_655
O7 Na4 U2 36.14(7) 1_655 1_655
O1 Na4 U2 114.38(9) 1_556 1_655
O14 Na4 U2 33.01(7) . 1_655
O1W Na4 U2 74.24(8) 2_766 1_655
O16 Na4 U2 90.46(8) . 1_655
As4 Na4 U2 60.77(3) . 1_655
Na7 Na4 U2 83.36(5) 2_776 1_655
Na6 Na4 U2 141.20(6) 2_676 1_655
O19 Na4 U2 96.31(11) 2_676 .
O6 Na4 U2 34.21(8) . .
O7 Na4 U2 150.22(10) 1_655 .
O1 Na4 U2 122.20(9) 1_556 .
O14 Na4 U2 90.77(8) . .
O1W Na4 U2 96.45(9) 2_766 .
O16 Na4 U2 32.87(7) . .
As4 Na4 U2 62.44(3) . .
Na7 Na4 U2 147.67(6) 2_776 .
Na6 Na4 U2 91.48(5) 2_676 .
U2 Na4 U2 123.21(5) 1_655 .
O13 Na5 O13 88.46(15) 2_766 .
O13 Na5 O1W 103.71(15) 2_766 .
O13 Na5 O1W 159.80(16) . .
O13 Na5 O9 80.67(14) 2_766 1_655
O13 Na5 O9 112.84(14) . 1_655
O1W Na5 O9 85.35(13) . 1_655
O13 Na5 O18 165.48(15) 2_766 .
O13 Na5 O18 83.13(13) . .
O1W Na5 O18 81.41(13) . .
O9 Na5 O18 113.51(12) 1_655 .
O13 Na5 O20 89.13(13) 2_766 2_666
O13 Na5 O20 75.89(13) . 2_666
O1W Na5 O20 88.07(13) . 2_666
O9 Na5 O20 166.18(13) 1_655 2_666
O18 Na5 O20 77.37(11) . 2_666
O13 Na5 As3 104.45(12) 2_766 1_655
O13 Na5 As3 96.25(11) . 1_655
O1W Na5 As3 96.20(11) . 1_655
O9 Na5 As3 29.38(7) 1_655 1_655
O18 Na5 As3 88.27(9) . 1_655
O20 Na5 As3 164.27(10) 2_666 1_655
O13 Na5 Na5 44.33(11) 2_766 2_766
O13 Na5 Na5 44.13(10) . 2_766
O1W Na5 Na5 145.21(15) . 2_766
O9 Na5 Na5 99.11(11) 1_655 2_766
O18 Na5 Na5 126.21(13) . 2_766
O20 Na5 Na5 79.57(10) 2_666 2_766
As3 Na5 Na5 104.47(9) 1_655 2_766
O13 Na5 As4 24.32(9) 2_766 2_766
O13 Na5 As4 104.57(11) . 2_766
O1W Na5 As4 82.84(11) . 2_766
O9 Na5 As4 91.16(9) 1_655 2_766
O18 Na5 As4 149.32(10) . 2_766
O20 Na5 As4 75.94(8) 2_666 2_766
As3 Na5 As4 119.56(6) 1_655 2_766
Na5 Na5 As4 62.68(6) 2_766 2_766
O13 Na5 As4 102.05(11) 2_766 .
O13 Na5 As4 22.22(9) . .
O1W Na5 As4 154.20(12) . .
O9 Na5 As4 97.50(9) 1_655 .
O18 Na5 As4 73.92(8) . .
O20 Na5 As4 93.71(9) 2_666 .
As3 Na5 As4 75.92(4) 1_655 .
Na5 Na5 As4 59.89(6) 2_766 .
As4 Na5 As4 122.57(6) 2_766 .
O13 Na5 Na1 81.80(12) 2_766 1_655
O13 Na5 Na1 148.68(13) . 1_655
O1W Na5 Na1 50.78(10) . 1_655
O9 Na5 Na1 36.26(8) 1_655 1_655
O18 Na5 Na1 111.32(10) . 1_655
O20 Na5 Na1 133.22(10) 2_666 1_655
As3 Na5 Na1 58.21(5) 1_655 1_655
Na5 Na5 Na1 119.86(10) 2_766 1_655
As4 Na5 Na1 77.50(5) 2_766 1_655
As4 Na5 Na1 133.07(7) . 1_655
O13 Na5 Na3 43.63(10) 2_766 1_655
O13 Na5 Na3 101.40(11) . 1_655
O1W Na5 Na3 98.48(11) . 1_655
O9 Na5 Na3 37.29(7) 1_655 1_655
O18 Na5 Na3 149.99(10) . 1_655
O20 Na5 Na3 132.61(9) 2_666 1_655
As3 Na5 Na3 61.82(4) 1_655 1_655
Na5 Na5 Na3 68.53(7) 2_766 1_655
As4 Na5 Na3 58.70(3) 2_766 1_655
As4 Na5 Na3 99.13(5) . 1_655
Na1 Na5 Na3 52.24(4) 1_655 1_655
O5 Na6 O1 94.03(13) 2_676 2_675
O5 Na6 O11 132.97(13) 2_676 .
O1 Na6 O11 116.63(13) 2_675 .
O5 Na6 O15 84.88(12) 2_676 .
O1 Na6 O15 171.49(14) 2_675 .
O11 Na6 O15 69.49(11) . .
O5 Na6 O12 162.47(14) 2_676 .
O1 Na6 O12 81.09(11) 2_675 .
O11 Na6 O12 63.15(10) . .
O15 Na6 O12 97.44(12) . .
O5 Na6 O3 72.83(11) 2_676 2_675
O1 Na6 O3 61.85(10) 2_675 2_675
O11 Na6 O3 90.44(11) . 2_675
O15 Na6 O3 125.45(12) . 2_675
O12 Na6 O3 118.27(11) . 2_675
O5 Na6 As1 80.71(9) 2_676 2_675
O1 Na6 As1 30.38(7) 2_675 2_675
O11 Na6 As1 107.59(10) . 2_675
O15 Na6 As1 156.26(11) . 2_675
O12 Na6 As1 101.98(9) . 2_675
O3 Na6 As1 31.61(6) 2_675 2_675
O5 Na6 As3 163.23(11) 2_676 .
O1 Na6 As3 100.45(10) 2_675 .
O11 Na6 As3 31.28(7) . .
O15 Na6 As3 82.02(9) . .
O12 Na6 As3 31.88(7) . .
O3 Na6 As3 106.66(9) 2_675 .
As1 Na6 As3 107.87(6) 2_675 .
O5 Na6 As4 94.96(10) 2_676 .
O1 Na6 As4 144.39(11) 2_675 .
O11 Na6 As4 80.53(9) . .
O15 Na6 As4 27.88(7) . .
O12 Na6 As4 80.05(8) . .
O3 Na6 As4 153.18(9) 2_675 .
As1 Na6 As4 171.73(7) 2_675 .
As3 Na6 As4 78.14(4) . .
O5 Na6 Na7 42.19(9) 2_676 .
O1 Na6 Na7 134.78(11) 2_675 .
O11 Na6 Na7 105.20(10) . .
O15 Na6 Na7 42.88(8) . .
O12 Na6 Na7 136.04(10) . .
O3 Na6 Na7 103.27(9) 2_675 .
As1 Na6 Na7 121.53(7) 2_675 .
As3 Na6 Na7 124.66(7) . .
As4 Na6 Na7 55.99(5) . .
O5 Na6 Na2 45.12(9) 2_676 2_675
O1 Na6 Na2 95.38(10) 2_675 2_675
O11 Na6 Na2 94.56(10) . 2_675
O15 Na6 Na2 89.84(9) . 2_675
O12 Na6 Na2 151.70(11) . 2_675
O3 Na6 Na2 40.10(7) 2_675 2_675
As1 Na6 Na2 66.65(5) 2_675 2_675
As3 Na6 Na2 124.17(7) . 2_675
As4 Na6 Na2 115.07(6) . 2_675
Na7 Na6 Na2 63.69(6) . 2_675
O5 Na6 Na7 132.86(11) 2_676 1_455
O1 Na6 Na7 39.17(8) 2_675 1_455
O11 Na6 Na7 86.49(9) . 1_455
O15 Na6 Na7 140.20(11) . 1_455
O12 Na6 Na7 42.76(8) . 1_455
O3 Na6 Na7 84.34(8) 2_675 1_455
As1 Na6 Na7 60.30(5) 2_675 1_455
As3 Na6 Na7 62.70(5) . 1_455
As4 Na6 Na7 119.88(7) . 1_455
Na7 Na6 Na7 165.80(11) . 1_455
Na2 Na6 Na7 124.38(8) 2_675 1_455
O1 Na7 O5 100.72(13) 2_775 2_676
O1 Na7 O15 164.79(16) 2_775 .
O5 Na7 O15 87.29(12) 2_676 .
O1 Na7 O12 86.88(12) 2_775 1_655
O5 Na7 O12 171.97(14) 2_676 1_655
O15 Na7 O12 84.72(12) . 1_655
O1 Na7 O14 125.38(13) 2_775 .
O5 Na7 O14 112.16(13) 2_676 .
O15 Na7 O14 61.37(10) . .
O12 Na7 O14 64.45(10) 1_655 .
O1 Na7 As4 155.13(12) 2_775 .
O5 Na7 As4 99.36(10) 2_676 .
O15 Na7 As4 30.18(7) . .
O12 Na7 As4 73.99(9) 1_655 .
O14 Na7 As4 31.27(6) . .
O1 Na7 As2 83.62(10) 2_775 2_676
O5 Na7 As2 27.62(7) 2_676 2_676
O15 Na7 As2 108.33(10) . 2_676
O12 Na7 As2 158.62(12) 1_655 2_676
O14 Na7 As2 106.29(9) . 2_676
As4 Na7 As2 108.64(6) . 2_676
O1 Na7 As1 25.25(8) 2_775 2_775
O5 Na7 As1 85.81(10) 2_676 2_775
O15 Na7 As1 145.84(12) . 2_775
O12 Na7 As1 100.37(10) 1_655 2_775
O14 Na7 As1 150.60(10) . 2_775
As4 Na7 As1 172.32(8) . 2_775
As2 Na7 As1 78.54(4) 2_676 2_775
O1 Na7 Na6 141.77(11) 2_775 .
O5 Na7 Na6 41.65(9) 2_676 .
O15 Na7 Na6 45.85(9) . .
O12 Na7 Na6 130.45(11) 1_655 .
O14 Na7 Na6 84.69(9) . .
As4 Na7 Na6 61.12(5) . .
As2 Na7 Na6 63.70(5) 2_676 .
As1 Na7 Na6 121.85(7) 2_775 .
O1 Na7 As3 92.71(10) 2_775 1_655
O5 Na7 As3 149.88(12) 2_676 1_655
O15 Na7 As3 74.47(9) . 1_655
O12 Na7 As3 25.16(7) 1_655 1_655
O14 Na7 As3 80.14(8) . 1_655
As4 Na7 As3 76.78(4) . 1_655
As2 Na7 As3 173.57(8) 2_676 1_655
As1 Na7 As3 95.90(5) 2_775 1_655
Na6 Na7 As3 117.69(7) . 1_655
O1 Na7 Na4 42.15(9) 2_775 2_776
O5 Na7 Na4 97.30(10) 2_676 2_776
O15 Na7 Na4 150.22(12) . 2_776
O12 Na7 Na4 90.06(10) 1_655 2_776
O14 Na7 Na4 89.96(9) . 2_776
As4 Na7 Na4 120.53(8) . 2_776
As2 Na7 Na4 70.12(5) 2_676 2_776
As1 Na7 Na4 63.94(5) 2_775 2_776
Na6 Na7 Na4 129.65(8) . 2_776
As3 Na7 Na4 110.49(6) 1_655 2_776
O1 Na7 Na6 40.52(9) 2_775 1_655
O5 Na7 Na6 139.65(11) 2_676 1_655
O15 Na7 Na6 127.90(11) . 1_655
O12 Na7 Na6 47.28(9) 1_655 1_655
O14 Na7 Na6 103.13(9) . 1_655
As4 Na7 Na6 120.98(7) . 1_655
As2 Na7 Na6 123.68(7) 2_676 1_655
As1 Na7 Na6 54.17(5) 2_775 1_655
Na6 Na7 Na6 165.80(11) . 1_655
As3 Na7 Na6 53.49(4) 1_655 1_655
Na4 Na7 Na6 62.96(6) 2_776 1_655
O1W Na8 O2 120.2(2) . .
O1W Na8 Na8 127.8(3) . 2_765
O2 Na8 Na8 107.9(3) . 2_765
O1W Na8 O4 156.1(3) . .
O2 Na8 O4 65.59(14) . .
Na8 Na8 O4 62.4(2) 2_765 .
O1W Na8 O8 86.71(19) . 2_666
O2 Na8 O8 124.4(2) . 2_666
Na8 Na8 O8 81.9(2) 2_765 2_666
O4 Na8 O8 72.84(15) . 2_666
O1W Na8 O4 72.88(17) . 2_765
O2 Na8 O4 134.1(2) . 2_765
Na8 Na8 O4 59.0(2) 2_765 2_765
O4 Na8 O4 121.4(2) . 2_765
O8 Na8 O4 98.61(18) 2_666 2_765
O1W Na8 O21 71.89(16) . 1_655
O2 Na8 O21 81.98(16) . 1_655
Na8 Na8 O21 97.7(3) 2_765 1_655
O4 Na8 O21 131.2(2) . 1_655
O8 Na8 O21 152.7(2) 2_666 1_655
O4 Na8 O21 59.45(13) 2_765 1_655
O1W Na8 O18 75.42(19) . .
O2 Na8 O18 65.41(15) . .
Na8 Na8 O18 148.5(3) 2_765 .
O4 Na8 O18 88.23(16) . .
O8 Na8 O18 78.37(17) 2_666 .
O4 Na8 O18 148.3(2) 2_765 .
O21 Na8 O18 111.07(19) 1_655 .
O1W Na8 As1 145.4(2) . .
O2 Na8 As1 32.47(9) . .
Na8 Na8 As1 86.7(2) 2_765 .
O4 Na8 As1 33.29(8) . .
O8 Na8 As1 98.06(15) 2_666 .
O4 Na8 As1 138.9(2) 2_765 .
O21 Na8 As1 109.22(16) 1_655 .
O18 Na8 As1 72.10(12) . .
O1W Na8 U3 83.67(16) . 1_655
O2 Na8 U3 97.81(16) . 1_655
Na8 Na8 U3 70.4(2) 2_765 1_655
O4 Na8 U3 119.50(19) . 1_655
O8 Na8 U3 135.27(18) 2_666 1_655
O4 Na8 U3 36.96(9) 2_765 1_655
O21 Na8 U3 28.39(8) 1_655 1_655
O18 Na8 U3 139.41(17) . 1_655
As1 Na8 U3 114.14(15) . 1_655
O1W Na8 U3 122.1(2) . .
O2 Na8 U3 94.40(15) . .
Na8 Na8 U3 69.2(2) 2_765 .
O4 Na8 U3 36.17(9) . .
O8 Na8 U3 36.72(9) 2_666 .
O4 Na8 U3 116.01(17) 2_765 .
O21 Na8 U3 164.7(2) 1_655 .
O18 Na8 U3 80.40(12) . .
As1 Na8 U3 63.59(8) . .
U3 Na8 U3 139.59(16) 1_655 .
O1W Na8 Na2 98.30(18) . 1_655
O2 Na8 Na2 36.83(10) . 1_655
Na8 Na8 Na2 109.6(3) 2_765 1_655
O4 Na8 Na2 97.01(15) . 1_655
O8 Na8 Na2 159.5(2) 2_666 1_655
O4 Na8 Na2 101.84(16) 2_765 1_655
O21 Na8 Na2 45.24(10) 1_655 1_655
O18 Na8 Na2 83.68(13) . 1_655
As1 Na8 Na2 66.76(9) . 1_655
U3 Na8 Na2 65.18(9) 1_655 1_655
U3 Na8 Na2 130.33(13) . 1_655
O17 U1 O18 178.01(14) . .
O17 U1 O10 90.88(14) . 1_655
O18 U1 O10 88.25(13) . 1_655
O17 U1 O11 91.04(13) . .
O18 U1 O11 88.95(12) . .
O10 U1 O11 153.69(11) 1_655 .
O17 U1 O15 82.09(12) . .
O18 U1 O15 95.99(12) . .
O10 U1 O15 79.02(11) 1_655 .
O11 U1 O15 75.27(11) . .
O17 U1 O3 88.18(13) . .
O18 U1 O3 93.71(12) . .
O10 U1 O3 133.64(11) 1_655 .
O11 U1 O3 72.66(10) . .
O15 U1 O3 146.24(10) . .
O17 U1 O2 94.43(12) . .
O18 U1 O2 86.97(12) . .
O10 U1 O2 70.71(10) 1_655 .
O11 U1 O2 135.23(10) . .
O15 U1 O2 149.49(10) . .
O3 U1 O2 63.18(10) . .
O17 U1 As1 93.34(10) . .
O18 U1 As1 88.59(10) . .
O10 U1 As1 102.44(8) 1_655 .
O11 U1 As1 103.64(8) . .
O15 U1 As1 175.25(7) . .
O3 U1 As1 31.52(7) . .
O2 U1 As1 31.75(7) . .
O17 U1 Na6 62.29(11) . .
O18 U1 Na6 116.59(10) . .
O10 U1 Na6 116.82(9) 1_655 .
O11 U1 Na6 43.25(8) . .
O15 U1 Na6 43.74(8) . .
O3 U1 Na6 103.47(8) . .
O2 U1 Na6 154.54(8) . .
As1 U1 Na6 132.64(4) . .
O17 U1 Na5 139.26(11) . .
O18 U1 Na5 39.11(10) . .
O10 U1 Na5 54.81(10) 1_655 .
O11 U1 Na5 110.37(8) . .
O15 U1 Na5 71.19(8) . .
O3 U1 Na5 130.56(8) . .
O2 U1 Na5 93.64(8) . .
As1 U1 Na5 113.39(3) . .
Na6 U1 Na5 110.64(5) . .
O17 U1 Na2 79.44(10) . 1_655
O18 U1 Na2 100.99(10) . 1_655
O10 U1 Na2 40.07(9) 1_655 1_655
O11 U1 Na2 164.46(8) . 1_655
O15 U1 Na2 115.01(8) . 1_655
O3 U1 Na2 94.60(7) . 1_655
O2 U1 Na2 35.31(7) . 1_655
As1 U1 Na2 65.11(3) . 1_655
Na6 U1 Na2 136.53(4) . 1_655
Na5 U1 Na2 84.59(4) . 1_655
O17 U1 Na8 132.42(13) . .
O18 U1 Na8 48.85(12) . .
O10 U1 Na8 71.30(11) 1_655 .
O11 U1 Na8 124.20(10) . .
O15 U1 Na8 133.15(10) . .
O3 U1 Na8 75.57(10) . .
O2 U1 Na8 38.31(10) . .
As1 U1 Na8 51.32(7) . .
Na6 U1 Na8 164.68(8) . .
Na5 U1 Na8 62.15(8) . .
Na2 U1 Na8 58.29(8) 1_655 .
O19 U2 O20 178.32(14) . .
O19 U2 O16 89.66(18) . .
O20 U2 O16 90.73(17) . .
O19 U2 O14 88.49(15) . 1_455
O20 U2 O14 91.87(13) . 1_455
O16 U2 O14 154.15(12) . 1_455
O19 U2 O12 86.02(13) . .
O20 U2 O12 95.66(12) . .
O16 U2 O12 77.77(12) . .
O14 U2 O12 76.38(11) 1_455 .
O19 U2 O7 89.88(13) . .
O20 U2 O7 88.70(12) . .
O16 U2 O7 135.20(12) . .
O14 U2 O7 70.59(10) 1_455 .
O12 U2 O7 146.81(10) . .
O19 U2 O6 92.38(14) . .
O20 U2 O6 86.19(12) . .
O16 U2 O6 72.37(12) . .
O14 U2 O6 133.47(10) 1_455 .
O12 U2 O6 150.11(10) . .
O7 U2 O6 62.89(9) . .
O19 U2 As2 90.01(11) . .
O20 U2 As2 88.31(10) . .
O16 U2 As2 103.70(10) . .
O14 U2 As2 102.08(7) 1_455 .
O12 U2 As2 175.77(7) . .
O7 U2 As2 31.50(7) . .
O6 U2 As2 31.44(7) . .
O19 U2 Na1 138.27(12) . 2_666
O20 U2 Na1 40.37(11) . 2_666
O16 U2 Na1 76.15(13) . 2_666
O14 U2 Na1 120.56(9) 1_455 2_666
O12 U2 Na1 127.17(8) . 2_666
O7 U2 Na1 74.82(8) . 2_666
O6 U2 Na1 46.01(9) . 2_666
As2 U2 Na1 57.03(3) . 2_666
O19 U2 Na7 59.64(12) . 1_455
O20 U2 Na7 121.77(10) . 1_455
O16 U2 Na7 106.48(12) . 1_455
O14 U2 Na7 51.29(9) 1_455 1_455
O12 U2 Na7 39.84(8) . 1_455
O7 U2 Na7 111.64(8) . 1_455
O6 U2 Na7 151.96(9) . 1_455
As2 U2 Na7 136.29(4) . 1_455
Na1 U2 Na7 162.03(5) 2_666 1_455
O19 U2 Na3 148.21(11) . .
O20 U2 Na3 32.84(10) . .
O16 U2 Na3 61.66(13) . .
O14 U2 Na3 111.07(8) 1_455 .
O12 U2 Na3 75.25(7) . .
O7 U2 Na3 119.71(7) . .
O6 U2 Na3 91.53(7) . .
As2 U2 Na3 108.965(9) . .
Na1 U2 Na3 51.95(3) 2_666 .
Na7 U2 Na3 112.95(4) 1_455 .
O19 U2 Na6 61.00(11) . .
O20 U2 Na6 120.42(10) . .
O16 U2 Na6 50.93(12) . .
O14 U2 Na6 106.68(8) 1_455 .
O12 U2 Na6 40.50(8) . .
O7 U2 Na6 150.87(8) . .
O6 U2 Na6 114.20(8) . .
As2 U2 Na6 137.79(3) . .
Na1 U2 Na6 125.89(5) 2_666 .
Na7 U2 Na6 55.88(4) 1_455 .
Na3 U2 Na6 88.77(3) . .
O21 U3 O21 180.000(1) 2_665 .
O21 U3 O4 85.82(12) 2_665 .
O21 U3 O4 94.18(12) . .
O21 U3 O4 94.18(12) 2_665 2_665
O21 U3 O4 85.82(12) . 2_665
O4 U3 O4 180.0 . 2_665
O21 U3 O8 89.03(14) 2_665 1_554
O21 U3 O8 90.97(14) . 1_554
O4 U3 O8 92.43(12) . 1_554
O4 U3 O8 87.57(12) 2_665 1_554
O21 U3 O8 90.97(14) 2_665 2_666
O21 U3 O8 89.03(14) . 2_666
O4 U3 O8 87.57(12) . 2_666
O4 U3 O8 92.43(12) 2_665 2_666
O8 U3 O8 180.0(3) 1_554 2_666
O21 U3 Na1 38.85(11) 2_665 2_665
O21 U3 Na1 141.15(11) . 2_665
O4 U3 Na1 82.02(9) . 2_665
O4 U3 Na1 97.98(9) 2_665 2_665
O8 U3 Na1 50.90(10) 1_554 2_665
O8 U3 Na1 129.10(10) 2_666 2_665
O21 U3 Na1 141.15(11) 2_665 .
O21 U3 Na1 38.85(11) . .
O4 U3 Na1 97.98(9) . .
O4 U3 Na1 82.02(9) 2_665 .
O8 U3 Na1 129.10(10) 1_554 .
O8 U3 Na1 50.90(10) 2_666 .
Na1 U3 Na1 180.0 2_665 .
O21 U3 Na8 50.31(13) 2_665 2_765
O21 U3 Na8 129.69(13) . 2_765
O4 U3 Na8 45.58(11) . 2_765
O4 U3 Na8 134.42(11) 2_665 2_765
O8 U3 Na8 114.90(12) 1_554 2_765
O8 U3 Na8 65.10(12) 2_666 2_765
Na1 U3 Na8 72.53(9) 2_665 2_765
Na1 U3 Na8 107.47(9) . 2_765
O21 U3 Na8 129.69(13) 2_665 1_455
O21 U3 Na8 50.31(13) . 1_455
O4 U3 Na8 134.42(11) . 1_455
O4 U3 Na8 45.58(11) 2_665 1_455
O8 U3 Na8 65.10(12) 1_554 1_455
O8 U3 Na8 114.90(12) 2_666 1_455
Na1 U3 Na8 107.47(9) 2_665 1_455
Na1 U3 Na8 72.53(9) . 1_455
Na8 U3 Na8 180.0 2_765 1_455
O21 U3 Na8 90.54(13) 2_665 2_665
O21 U3 Na8 89.46(13) . 2_665
O4 U3 Na8 137.29(11) . 2_665
O4 U3 Na8 42.71(11) 2_665 2_665
O8 U3 Na8 44.92(11) 1_554 2_665
O8 U3 Na8 135.08(11) 2_666 2_665
Na1 U3 Na8 69.33(10) 2_665 2_665
Na1 U3 Na8 110.67(10) . 2_665
Na8 U3 Na8 139.59(16) 2_765 2_665
Na8 U3 Na8 40.41(16) 1_455 2_665
O21 U3 Na8 89.46(13) 2_665 .
O21 U3 Na8 90.54(13) . .
O4 U3 Na8 42.71(11) . .
O4 U3 Na8 137.29(11) 2_665 .
O8 U3 Na8 135.08(11) 1_554 .
O8 U3 Na8 44.92(11) 2_666 .
Na1 U3 Na8 110.67(10) 2_665 .
Na1 U3 Na8 69.33(10) . .
Na8 U3 Na8 40.41(16) 2_765 .
Na8 U3 Na8 139.59(16) 1_455 .
Na8 U3 Na8 180.00(17) 2_665 .
O1 As1 O2 116.79(15) . .
O1 As1 O3 112.60(15) . .
O2 As1 O3 99.50(14) . .
O1 As1 O4 109.50(15) . .
O2 As1 O4 107.64(15) . .
O3 As1 O4 110.35(15) . .
O1 As1 Na8 137.10(15) . .
O2 As1 Na8 51.90(14) . .
O3 As1 Na8 110.21(15) . .
O4 As1 Na8 56.10(14) . .
O1 As1 U1 133.66(10) . .
O2 As1 U1 51.20(10) . .
O3 As1 U1 48.47(10) . .
O4 As1 U1 116.77(10) . .
Na8 As1 U1 76.09(10) . .
O1 As1 Na6 46.13(11) . 2_675
O2 As1 Na6 130.28(12) . 2_675
O3 As1 Na6 66.79(11) . 2_675
O4 As1 Na6 122.03(11) . 2_675
Na8 As1 Na6 176.10(10) . 2_675
U1 As1 Na6 102.81(4) . 2_675
O1 As1 Na7 36.24(11) . 2_775
O2 As1 Na7 81.16(11) . 2_775
O3 As1 Na7 115.53(12) . 2_775
O4 As1 Na7 131.03(11) . 2_775
Na8 As1 Na7 118.35(10) . 2_775
U1 As1 Na7 106.16(4) . 2_775
Na6 As1 Na7 65.53(5) 2_675 2_775
O5 As2 O6 116.44(16) . .
O5 As2 O7 113.68(15) . .
O6 As2 O7 98.54(14) . .
O5 As2 O8 112.86(16) . .
O6 As2 O8 105.92(17) . .
O7 As2 O8 108.15(16) . .
O5 As2 U2 127.97(11) . .
O6 As2 U2 49.49(10) . .
O7 As2 U2 49.15(10) . .
O8 As2 U2 119.17(12) . .
O5 As2 Na1 151.27(12) . 2_666
O6 As2 Na1 52.38(12) . 2_666
O7 As2 Na1 94.85(11) . 2_666
O8 As2 Na1 57.46(13) . 2_666
U2 As2 Na1 68.48(4) . 2_666
O5 As2 Na7 41.37(11) . 2_676
O6 As2 Na7 125.55(12) . 2_676
O7 As2 Na7 72.32(11) . 2_676
O8 As2 Na7 128.20(13) . 2_676
U2 As2 Na7 100.19(5) . 2_676
Na1 As2 Na7 166.90(6) 2_666 2_676
O9 As3 O11 114.77(15) . .
O9 As3 O10 109.58(17) . .
O11 As3 O10 105.59(16) . .
O9 As3 O12 112.48(15) . .
O11 As3 O12 105.23(15) . .
O10 As3 O12 108.81(15) . .
O9 As3 Na6 130.38(12) . .
O11 As3 Na6 50.24(11) . .
O10 As3 Na6 119.94(13) . .
O12 As3 Na6 55.00(11) . .
O9 As3 Na5 48.41(12) . 1_455
O11 As3 Na5 152.73(11) . 1_455
O10 As3 Na5 69.44(13) . 1_455
O12 As3 Na5 101.63(11) . 1_455
Na6 As3 Na5 156.01(6) . 1_455
O9 As3 Na2 111.07(11) . .
O11 As3 Na2 59.44(11) . .
O10 As3 Na2 50.00(12) . .
O12 As3 Na2 136.15(10) . .
Na6 As3 Na2 98.79(5) . .
Na5 As3 Na2 103.13(5) 1_455 .
O9 As3 Na1 33.83(11) . .
O11 As3 Na1 87.95(11) . .
O10 As3 Na1 99.74(12) . .
O12 As3 Na1 143.47(10) . .
Na6 As3 Na1 126.90(6) . .
Na5 As3 Na1 67.33(6) 1_455 .
Na2 As3 Na1 79.96(5) . .
O9 As3 Na7 139.32(12) . 1_455
O11 As3 Na7 102.27(11) . 1_455
O10 As3 Na7 73.87(12) . 1_455
O12 As3 Na7 37.54(11) . 1_455
Na6 As3 Na7 63.82(5) . 1_455
Na5 As3 Na7 101.84(5) 1_455 1_455
Na2 As3 Na7 101.68(5) . 1_455
Na1 As3 Na7 169.03(6) . 1_455
O13 As4 O16 112.9(2) . .
O13 As4 O14 113.45(18) . .
O16 As4 O14 103.13(18) . .
O13 As4 O15 113.22(16) . .
O16 As4 O15 106.08(19) . .
O14 As4 O15 107.31(15) . .
O13 As4 Na7 134.85(15) . .
O16 As4 Na7 111.58(18) . .
O14 As4 Na7 62.55(12) . .
O15 As4 Na7 44.94(11) . .
O13 As4 Na4 114.89(13) . .
O16 As4 Na4 59.75(14) . .
O14 As4 Na4 46.15(11) . .
O15 As4 Na4 131.48(11) . .
Na7 As4 Na4 94.01(6) . .
O13 As4 Na6 135.61(13) . .
O16 As4 Na6 62.68(16) . .
O14 As4 Na6 110.27(12) . .
O15 As4 Na6 43.84(11) . .
Na7 As4 Na6 62.89(5) . .
Na4 As4 Na6 100.53(5) . .
O13 As4 Na5 36.22(13) . 2_766
O16 As4 Na5 108.63(17) . 2_766
O14 As4 Na5 80.49(12) . 2_766
O15 As4 Na5 141.51(11) . 2_766
Na7 As4 Na5 129.99(5) . 2_766
Na4 As4 Na5 81.51(5) . 2_766
Na6 As4 Na5 167.01(5) . 2_766
O13 As4 Na3 43.59(15) . .
O16 As4 Na3 72.13(17) . .
O14 As4 Na3 139.99(11) . .
O15 As4 Na3 112.17(10) . .
Na7 As4 Na3 157.08(5) . .
Na4 As4 Na3 106.56(3) . .
Na6 As4 Na3 102.54(3) . .
Na5 As4 Na3 64.77(4) 2_766 .
O13 As4 Na5 33.00(14) . .
O16 As4 Na5 140.95(17) . .
O14 As4 Na5 109.10(11) . .
O15 As4 Na5 84.99(11) . .
Na7 As4 Na5 102.66(5) . .
Na4 As4 Na5 137.05(5) . .
Na6 As4 Na5 122.33(5) . .
Na5 As4 Na5 57.43(6) 2_766 .
Na3 As4 Na5 69.05(3) . .
As1 O1 Na7 118.52(17) . 2_775
As1 O1 Na6 103.50(15) . 2_675
Na7 O1 Na6 100.31(13) 2_775 2_675
As1 O1 Na4 129.22(16) . 1_554
Na7 O1 Na4 98.41(13) 2_775 1_554
Na6 O1 Na4 102.55(13) 2_675 1_554
As1 O2 Na2 145.10(17) . 1_655
As1 O2 Na8 95.63(17) . .
Na2 O2 Na8 103.67(16) 1_655 .
As1 O2 U1 97.05(13) . .
Na2 O2 U1 106.39(12) 1_655 .
Na8 O2 U1 102.91(17) . .
As1 O3 Na2 136.79(16) . .
As1 O3 U1 100.00(13) . .
Na2 O3 U1 118.46(13) . .
As1 O3 Na6 81.61(12) . 2_675
Na2 O3 Na6 84.07(10) . 2_675
U1 O3 Na6 135.18(13) . 2_675
As1 O4 U3 133.98(16) . .
As1 O4 Na8 90.60(16) . .
U3 O4 Na8 101.12(16) . .
As1 O4 Na8 125.80(18) . 2_765
U3 O4 Na8 97.46(15) . 2_765
Na8 O4 Na8 58.6(2) . 2_765
As2 O5 Na6 128.44(17) . 2_676
As2 O5 Na7 111.01(16) . 2_676
Na6 O5 Na7 96.16(13) 2_676 2_676
As2 O5 Na2 122.02(16) . 1_556
Na6 O5 Na2 94.04(12) 2_676 1_556
Na7 O5 Na2 99.11(13) 2_676 1_556
As2 O6 Na4 135.19(17) . .
As2 O6 U2 99.07(13) . .
Na4 O6 U2 113.73(13) . .
As2 O6 Na1 97.04(15) . 2_666
Na4 O6 Na1 110.98(14) . 2_666
U2 O6 Na1 91.66(11) . 2_666
As2 O7 Na4 149.48(17) . 1_455
As2 O7 U2 99.35(13) . .
Na4 O7 U2 108.44(11) 1_455 .
As2 O8 U3 135.06(18) . 1_556
As2 O8 Na8 125.50(19) . 2_666
U3 O8 Na8 98.37(15) 1_556 2_666
As2 O8 Na1 91.52(15) . 2_666
U3 O8 Na1 89.96(12) 1_556 2_666
Na8 O8 Na1 99.74(17) 2_666 2_666
As3 O9 Na1 122.17(17) . .
As3 O9 Na3 132.13(17) . .
Na1 O9 Na3 92.00(12) . .
As3 O9 Na5 102.21(15) . 1_455
Na1 O9 Na5 102.53(14) . 1_455
Na3 O9 Na5 101.36(12) . 1_455
As3 O10 U1 153.80(19) . 1_455
As3 O10 Na2 100.01(14) . .
U1 O10 Na2 105.18(12) 1_455 .
As3 O11 U1 140.69(17) . .
As3 O11 Na6 98.48(14) . .
U1 O11 Na6 97.33(12) . .
As3 O11 Na2 90.07(12) . .
U1 O11 Na2 103.12(11) . .
Na6 O11 Na2 135.56(13) . .
As3 O12 U2 136.66(16) . .
As3 O12 Na7 117.31(15) . 1_455
U2 O12 Na7 102.28(12) . 1_455
As3 O12 Na6 93.12(13) . .
U2 O12 Na6 104.37(12) . .
Na7 O12 Na6 89.95(11) 1_455 .
As4 O13 Na5 119.47(19) . 2_766
As4 O13 Na5 124.8(2) . .
Na5 O13 Na5 91.54(15) 2_766 .
As4 O13 Na3 110.8(2) . .
Na5 O13 Na3 98.08(13) 2_766 .
Na5 O13 Na3 107.92(14) . .
As4 O14 U2 137.75(17) . 1_655
As4 O14 Na4 104.64(14) . .
U2 O14 Na4 110.75(12) 1_655 .
As4 O14 Na7 86.19(13) . .
U2 O14 Na7 90.27(11) 1_655 .
Na4 O14 Na7 127.16(14) . .
As4 O15 U1 136.37(16) . .
As4 O15 Na7 104.88(15) . .
U1 O15 Na7 110.54(13) . .
As4 O15 Na6 108.28(15) . .
U1 O15 Na6 95.75(11) . .
Na7 O15 Na6 91.27(12) . .
As4 O16 U2 162.8(3) . .
As4 O16 Na4 90.32(15) . .
U2 O16 Na4 102.39(13) . .
U1 O17 Na2 164.16(18) . 2_675
U1 O18 Na1 138.09(16) . .
U1 O18 Na5 115.84(15) . .
Na1 O18 Na5 100.28(12) . .
U1 O18 Na8 104.39(15) . .
Na1 O18 Na8 96.82(14) . .
Na5 O18 Na8 88.36(13) . .
U2 O19 Na4 168.55(19) . 2_676
U2 O20 Na3 124.46(16) . .
U2 O20 Na1 112.51(15) . 2_666
Na3 O20 Na1 80.49(10) . 2_666
U2 O20 Na5 127.74(16) . 2_666
Na3 O20 Na5 100.09(11) . 2_666
Na1 O20 Na5 99.41(13) 2_666 2_666
U3 O21 Na1 113.78(16) . .
U3 O21 Na2 126.61(15) . .
Na1 O21 Na2 114.99(13) . .
U3 O21 Na8 101.29(17) . 1_455
Na1 O21 Na8 106.71(16) . 1_455
Na2 O21 Na8 84.42(13) . 1_455
Na8 O1W Na5 111.4(2) . .
Na8 O1W Na4 129.6(2) . 2_766
Na5 O1W Na4 114.78(15) . 2_766
Na8 O1W Na1 109.18(18) . 1_655
Na5 O1W Na1 88.73(13) . 1_655
Na4 O1W Na1 90.97(13) 2_766 1_655
Na8 O1W H1WA 109.3 . .
Na5 O1W H1WA 109.3 . .
Na4 O1W H1WA 73.0 2_766 .
Na1 O1W H1WA 23.2 1_655 .
Na8 O1W H1WB 109.3 . .
Na5 O1W H1WB 109.3 . .
Na4 O1W H1WB 35.9 2_766 .
Na1 O1W H1WB 126.8 1_655 .
H1WA O1W H1WB 108.0 . .

loop_
_geom_bond_atom_site_label_1
_geom_bond_atom_site_label_2
_geom_bond_distance
_geom_bond_site_symmetry_2
Na1 O9 2.267(4) .
Na1 O21 2.457(4) .
Na1 O18 2.546(4) .
Na1 O20 2.564(4) 2_666
Na1 O6 2.633(4) 2_666
Na1 O8 2.782(4) 2_666
Na1 O1W 2.899(5) 1_455
Na1 Na3 3.296(2) .
Na1 As2 3.298(2) 2_666
Na1 As3 3.446(2) .
Na1 U3 3.585(2) .
Na1 U2 3.658(2) 2_666
Na2 O3 2.300(3) .
Na2 O2 2.324(3) 1_455
Na2 O17 2.442(4) 2_675
Na2 O5 2.523(3) 1_554
Na2 O10 2.573(4) .
Na2 O21 2.688(4) .
Na2 O11 2.848(4) .
Na2 As3 3.3077(18) .
Na2 Na6 3.552(3) 2_675
Na2 Na7 3.713(3) 2_675
Na2 Na8 3.768(5) 1_455
Na2 U1 3.8579(17) 1_455
Na3 O9 2.315(3) .
Na3 O9 2.315(3) 2_666
Na3 O20 2.537(3) 2_666
Na3 O20 2.537(3) .
Na3 O13 2.611(4) 2_666
Na3 O13 2.611(4) .
Na3 Na1 3.296(2) 2_666
Na3 As4 3.5387(4) .
Na3 As4 3.5387(4) 2_666
Na3 Na5 3.746(2) 1_455
Na3 Na5 3.746(2) 2_766
Na4 O19 2.319(4) 2_676
Na4 O6 2.326(4) .
Na4 O7 2.410(3) 1_655
Na4 O1 2.421(3) 1_556
Na4 O14 2.495(4) .
Na4 O1W 2.836(5) 2_766
Na4 O16 2.891(4) .
Na4 As4 3.3467(19) .
Na4 Na7 3.569(3) 2_776
Na4 Na6 3.729(3) 2_676
Na4 U2 3.9461(18) 1_655
Na4 U2 4.0118(19) .
Na5 O13 2.344(4) 2_766
Na5 O13 2.353(5) .
Na5 O1W 2.430(5) .
Na5 O9 2.524(4) 1_655
Na5 O18 2.686(4) .
Na5 O20 2.701(4) 2_666
Na5 As3 3.299(2) 1_655
Na5 Na5 3.366(4) 2_766
Na5 As4 3.455(2) 2_766
Na5 As4 3.548(2) .
Na5 Na1 3.741(3) 1_655
Na5 Na3 3.746(2) 1_655
Na6 O5 2.329(4) 2_676
Na6 O1 2.358(4) 2_675
Na6 O11 2.486(4) .
Na6 O15 2.500(4) .
Na6 O12 2.623(4) .
Na6 O3 2.955(4) 2_675
Na6 As1 3.180(2) 2_675
Na6 As3 3.198(2) .
Na6 As4 3.427(2) .
Na6 Na7 3.484(3) .
Na6 Na2 3.552(3) 2_675
Na6 Na7 3.571(3) 1_455
Na7 O1 2.292(4) 2_775
Na7 O5 2.353(4) 2_676
Na7 O15 2.371(4) .
Na7 O12 2.424(4) 1_655
Na7 O14 2.886(4) .
Na7 As4 3.245(2) .
Na7 As2 3.324(2) 2_676
Na7 As1 3.407(2) 2_775
Na7 As3 3.536(2) 1_655
Na7 Na4 3.569(3) 2_776
Na7 Na6 3.571(3) 1_655
Na8 O1W 2.387(6) .
Na8 O2 2.466(6) .
Na8 Na8 2.576(11) 2_765
Na8 O4 2.589(6) .
Na8 O8 2.673(6) 2_666
Na8 O4 2.675(6) 2_765
Na8 O21 2.915(6) 1_655
Na8 O18 3.015(6) .
Na8 As1 3.119(4) .
Na8 U3 3.714(5) 1_655
Na8 U3 3.745(5) .
Na8 Na2 3.768(5) 1_655
U1 O17 1.782(3) .
U1 O18 1.802(3) .
U1 O10 2.279(3) 1_655
U1 O11 2.304(3) .
U1 O15 2.349(3) .
U1 O3 2.413(3) .
U1 O2 2.492(3) .
U1 As1 3.1735(4) .
U1 Na2 3.8579(17) 1_655
U2 O19 1.785(3) .
U2 O20 1.805(3) .
U2 O16 2.229(3) .
U2 O14 2.299(3) 1_455
U2 O12 2.324(3) .
U2 O7 2.453(3) .
U2 O6 2.464(3) .
U2 As2 3.2004(4) .
U2 Na1 3.658(2) 2_666
U2 Na7 3.698(2) 1_455
U3 O21 1.801(3) 2_665
U3 O21 1.801(3) .
U3 O4 2.253(3) .
U3 O4 2.253(3) 2_665
U3 O8 2.263(3) 1_554
U3 O8 2.263(3) 2_666
U3 Na1 3.585(2) 2_665
U3 Na8 3.714(5) 2_765
U3 Na8 3.714(5) 1_455
U3 Na8 3.745(5) 2_665
As1 O1 1.654(3) .
As1 O2 1.682(3) .
As1 O3 1.685(3) .
As1 O4 1.712(3) .
As1 Na6 3.180(2) 2_675
As1 Na7 3.407(2) 2_775
As2 O5 1.651(3) .
As2 O6 1.691(3) .
As2 O7 1.695(3) .
As2 O8 1.700(3) .
As2 Na1 3.298(2) 2_666
As2 Na7 3.324(2) 2_676
As3 O9 1.656(3) .
As3 O11 1.679(3) .
As3 O10 1.679(3) .
As3 O12 1.691(3) .
As3 Na5 3.299(2) 1_455
As3 Na7 3.536(2) 1_455
As4 O13 1.634(4) .
As4 O16 1.670(4) .
As4 O14 1.688(3) .
As4 O15 1.688(3) .
As4 Na5 3.455(2) 2_766
O1 Na7 2.292(4) 2_775
O1 Na6 2.358(4) 2_675
O1 Na4 2.421(3) 1_554
O2 Na2 2.324(3) 1_655
O3 Na6 2.955(4) 2_675
O4 Na8 2.675(6) 2_765
O5 Na6 2.329(4) 2_676
O5 Na7 2.353(4) 2_676
O5 Na2 2.523(3) 1_556
O6 Na1 2.633(4) 2_666
O7 Na4 2.410(3) 1_455
O8 U3 2.263(3) 1_556
O8 Na8 2.673(6) 2_666
O8 Na1 2.782(4) 2_666
O9 Na5 2.524(4) 1_455
O10 U1 2.279(3) 1_455
O12 Na7 2.424(4) 1_455
O13 Na5 2.344(4) 2_766
O14 U2 2.299(3) 1_655
O17 Na2 2.442(4) 2_675
O19 Na4 2.319(4) 2_676
O20 Na1 2.564(4) 2_666
O20 Na5 2.701(4) 2_666
O21 Na8 2.915(6) 1_455
O1W Na4 2.836(5) 2_766
O1W Na1 2.899(5) 1_655
O1W H1WA 0.9700 .
O1W H1WB 0.9700 .
